data_4080104
loop_
_publ_author_name
'Sabater, Sara'
'Mata, Jose A.'
'Peris, Eduardo'

_publ_section_title
;
 Chiral Palladacycles with N-Heterocyclic Carbene Ligands as Catalysts for
 Asymmetric Hydrophosphination
;
_journal_issue 4
_journal_name_full Organometallics
_journal_page_first 1112
_journal_paper_doi 10.1021/om400007a
_journal_volume 32
_journal_year 2013
_chemical_absolute_configuration ad
_chemical_formula_moiety 'C17 H21 I2 N3 Pd'
_chemical_formula_sum 'C17 H21 I2 N3 Pd'
_chemical_formula_weight 627.57
_chemical_name_systematic
;
 ? 
;
_space_group_crystal_system orthorhombic
_space_group_IT_number 19
_space_group_name_Hall 'P 2ac 2ab'
_space_group_name_H-M_alt 'P 21 21 21'
_symmetry_space_group_name_Hall 'P 2ac 2ab'
_symmetry_space_group_name_H-M 'P 21 21 21'
_atom_sites_solution_hydrogens geom
_atom_sites_solution_primary direct
_atom_sites_solution_secondary difmap
_audit_creation_date 2012-01-26
_audit_creation_method
;
  Olex2 1.1
  (compiled Nov  1 2011 20:42:30, GUI svn.r3906)
;
_cell_angle_alpha 90.00
_cell_angle_beta 90.00
_cell_angle_gamma 90.00
_cell_formula_units_Z 4
_cell_length_a 7.8067(5)
_cell_length_b 7.9436(5)
_cell_length_c 33.1475(18)
_cell_measurement_reflns_used 3122
_cell_measurement_temperature 199.95(10)
_cell_measurement_theta_max 29.2656
_cell_measurement_theta_min 2.8378
_cell_volume 2055.6(2)
_computing_cell_refinement
;
CrysAlisPro, Agilent Technologies,
Version 1.171.35.19 (release 27-10-2011 CrysAlis171 .NET)
(compiled Oct 27 2011,15:02:11)
;
_computing_data_collection
;
CrysAlisPro, Agilent Technologies,
Version 1.171.35.19 (release 27-10-2011 CrysAlis171 .NET)
(compiled Oct 27 2011,15:02:11)
;
_computing_data_reduction
;
CrysAlisPro, Agilent Technologies,
Version 1.171.35.19 (release 27-10-2011 CrysAlis171 .NET)
(compiled Oct 27 2011,15:02:11)
;
_computing_molecular_graphics
;
O. V. Dolomanov, L. J. Bourhis, R. J. Gildea, J. A. K. Howard and H. Puschmann,
OLEX2: a complete structure solution, refinement and analysis program.
J. Appl. Cryst. (2009). 42, 339-341.
;
_computing_publication_material
;
O. V. Dolomanov, L. J. Bourhis, R. J. Gildea, J. A. K. Howard and H. Puschmann,
OLEX2: a complete structure solution, refinement and analysis program.
J. Appl. Cryst. (2009). 42, 339-341.
;
_computing_structure_refinement
;
SHELXL, G.M. Sheldrick, Acta Cryst.
2008). A64, 112-122
;
_computing_structure_solution 'SHELXS-97 (Sheldrick, 1990)'
_diffrn_ambient_temperature 199.95(10)
_diffrn_detector_area_resol_mean 10.4051
_diffrn_measured_fraction_theta_full 0.998
_diffrn_measured_fraction_theta_max 0.922
_diffrn_measurement_details
;
  1 omega  -18.00   18.00   1.0000   24.0000
omega____ theta____ kappa____ phi______ frames
    -      -11.3126  -99.0000   90.0000 36

  2 omega   16.00   42.00   1.0000   24.0000
omega____ theta____ kappa____ phi______ frames
    -      -11.3126   38.0000  120.0000 26

  3 omega    0.00   62.00   1.0000   24.0000
omega____ theta____ kappa____ phi______ frames
    -       11.9376   57.0000 -150.0000 62

  4 omega   34.00   59.00   1.0000   24.0000
omega____ theta____ kappa____ phi______ frames
    -       11.9376 -178.0000  -60.0000 25

  5 omega  -20.00   54.00   1.0000   24.0000
omega____ theta____ kappa____ phi______ frames
    -       11.9376  -99.0000   30.0000 74
;
_diffrn_measurement_device_type 'SuperNova, Dual, Cu at zero, Atlas'
_diffrn_measurement_method '\w scans'
_diffrn_orient_matrix_UB_11 -0.0014261000
_diffrn_orient_matrix_UB_12 0.0822851000
_diffrn_orient_matrix_UB_13 -0.0083070000
_diffrn_orient_matrix_UB_21 -0.0083345000
_diffrn_orient_matrix_UB_22 0.0343605000
_diffrn_orient_matrix_UB_23 0.0196547000
_diffrn_orient_matrix_UB_31 0.0904401000
_diffrn_orient_matrix_UB_32 0.0045516000
_diffrn_orient_matrix_UB_33 0.0016936000
_diffrn_radiation_monochromator mirror
_diffrn_radiation_type 'Mo K\a'
_diffrn_radiation_wavelength 0.7107
_diffrn_reflns_av_R_equivalents 0.0473
_diffrn_reflns_av_unetI/netI 0.0734
_diffrn_reflns_limit_h_max 10
_diffrn_reflns_limit_h_min -10
_diffrn_reflns_limit_k_max 10
_diffrn_reflns_limit_k_min -10
_diffrn_reflns_limit_l_max 42
_diffrn_reflns_limit_l_min -43
_diffrn_reflns_number 11976
_diffrn_reflns_theta_full 25.00
_diffrn_reflns_theta_max 29.33
_diffrn_reflns_theta_min 2.84
_diffrn_source 'SuperNova (Mo) X-ray Source'
_diffrn_source_current n/a
_diffrn_source_voltage n/a
_exptl_absorpt_coefficient_mu 3.909
_exptl_absorpt_correction_T_max 1.00000
_exptl_absorpt_correction_T_min 0.80592
_exptl_absorpt_correction_type multi-scan
_exptl_absorpt_process_details
;
CrysAlisPro, Agilent Technologies,
Version 1.171.35.19 (release 27-10-2011 CrysAlis171 .NET)
(compiled Oct 27 2011,15:02:11)
Empirical absorption correction using spherical harmonics,
 implemented in SCALE3 ABSPACK scaling algorithm.
;
_exptl_crystal_colour 'clear yellowish yellow'
_exptl_crystal_colour_lustre clear
_exptl_crystal_colour_modifier yellowish
_exptl_crystal_colour_primary yellow
_exptl_crystal_density_diffrn 2.028
_exptl_crystal_density_method 'not measured'
_exptl_crystal_description plate
_exptl_crystal_F_000 1184
_exptl_crystal_size_max 0.12
_exptl_crystal_size_mid 0.11
_exptl_crystal_size_min 0.09
_refine_diff_density_max 0.681
_refine_diff_density_min -0.754
_refine_diff_density_rms 0.150
_refine_ls_abs_structure_details 'Flack H D (1983), Acta Cryst. A39, 876-881'
_refine_ls_abs_structure_Flack -0.07(3)
_refine_ls_extinction_method none
_refine_ls_goodness_of_fit_ref 1.038
_refine_ls_hydrogen_treatment constr
_refine_ls_matrix_type full
_refine_ls_number_parameters 211
_refine_ls_number_reflns 4907
_refine_ls_number_restraints 0
_refine_ls_restrained_S_all 1.038
_refine_ls_R_factor_all 0.0777
_refine_ls_R_factor_gt 0.0444
_refine_ls_shift/su_max 0.001
_refine_ls_shift/su_mean 0.000
_refine_ls_structure_factor_coef Fsqd
_refine_ls_weighting_details 'calc w=1/[\s^2^(Fo^2^)+(0.0119P)^2^+0.0000P] where P=(Fo^2^+2Fc^2^)/3'
_refine_ls_weighting_scheme calc
_refine_ls_wR_factor_gt 0.0527
_refine_ls_wR_factor_ref 0.0617
_reflns_number_gt 3635
_reflns_number_total 4907
_reflns_threshold_expression >2sigma(I)
_cod_data_source_file om400007a_si_001.cif
_cod_data_source_block compound_21_str1296
_cod_database_code 4080104
_chemical_oxdiff_formula 'C17 H20 N3 Cl Pd'
_reflns_odcompleteness_completeness 99.59
_reflns_odcompleteness_iscentric 1
_reflns_odcompleteness_theta 26.32

loop_
_space_group_symop_id
_space_group_symop_operation_xyz
1 'x, y, z'
2 '-x+1/2, -y, z+1/2'
3 'x+1/2, -y+1/2, -z'
4 '-x, y+1/2, -z+1/2'

loop_
_atom_site_label
_atom_site_type_symbol
_atom_site_fract_x
_atom_site_fract_y
_atom_site_fract_z
_atom_site_U_iso_or_equiv
_atom_site_adp_type
_atom_site_occupancy
_atom_site_symmetry_multiplicity
_atom_site_calc_flag
_atom_site_refinement_flags
Pd1 Pd 0.12262(6) 0.63766(7) 0.349852(13) 0.03071(12) Uani 1 1 d .
I2 I 0.28809(6) 0.35755(7) 0.338876(13) 0.04498(13) Uani 1 1 d .
I3 I -0.04095(6) 0.92085(6) 0.358449(13) 0.04518(13) Uani 1 1 d .
C18 C -0.1740(8) 0.5174(10) 0.5292(2) 0.0400(19) Uani 1 1 d .
N11 N 0.0343(6) 0.5474(6) 0.40651(13) 0.0301(12) Uani 1 1 d .
H11A H 0.0827 0.4460 0.4106 0.036 Uiso 1 1 calc R
H11B H 0.0755 0.6168 0.4256 0.036 Uiso 1 1 calc R
C4 C 0.2102(8) 0.7128(9) 0.29717(19) 0.0377(17) Uani 1 1 d .
C21 C -0.0697(8) 0.8479(11) 0.5168(2) 0.0477(19) Uani 1 1 d .
H21 H -0.0359 0.9590 0.5130 0.057 Uiso 1 1 calc R
C14 C -0.1846(7) 0.4662(8) 0.45593(18) 0.0277(16) Uani 1 1 d .
C23 C -0.1522(7) 0.5776(9) 0.48926(18) 0.0301(15) Uani 1 1 d .
C17 C -0.2348(9) 0.3509(12) 0.5351(2) 0.056(2) Uani 1 1 d .
H17 H -0.2495 0.3107 0.5612 0.067 Uiso 1 1 calc R
C12 C -0.1535(7) 0.5287(8) 0.41368(17) 0.0303(16) Uani 1 1 d .
H12 H -0.2061 0.6403 0.4112 0.036 Uiso 1 1 calc R
C13 C -0.2258(8) 0.4171(9) 0.38024(18) 0.0457(19) Uani 1 1 d .
H13A H -0.2066 0.4697 0.3546 0.068 Uiso 1 1 calc R
H13B H -0.3466 0.4019 0.3843 0.068 Uiso 1 1 calc R
H13C H -0.1697 0.3096 0.3808 0.068 Uiso 1 1 calc R
N5 N 0.1391(8) 0.6861(7) 0.26105(15) 0.0423(15) Uani 1 1 d .
N8 N 0.3601(8) 0.7867(8) 0.28948(18) 0.0495(17) Uani 1 1 d .
C7 C 0.3830(11) 0.8070(11) 0.2483(2) 0.064(3) Uani 1 1 d .
H7 H 0.4763 0.8564 0.2355 0.077 Uiso 1 1 calc R
C16 C -0.2724(9) 0.2476(11) 0.5030(3) 0.054(2) Uani 1 1 d .
H16 H -0.3154 0.1399 0.5072 0.065 Uiso 1 1 calc R
C10 C -0.0269(11) 0.6125(11) 0.2551(2) 0.068(2) Uani 1 1 d .
H10A H -0.0404 0.5180 0.2729 0.102 Uiso 1 1 calc R
H10B H -0.0377 0.5755 0.2277 0.102 Uiso 1 1 calc R
H10C H -0.1137 0.6947 0.2608 0.102 Uiso 1 1 calc R
C22 C -0.1019(8) 0.7471(9) 0.4842(2) 0.0380(18) Uani 1 1 d .
H22 H -0.0906 0.7908 0.4583 0.046 Uiso 1 1 calc R
C6 C 0.2461(13) 0.7422(10) 0.2310(2) 0.062(3) Uani 1 1 d .
H6 H 0.2257 0.7357 0.2034 0.075 Uiso 1 1 calc R
C15 C -0.2448(8) 0.3076(9) 0.4636(2) 0.0417(19) Uani 1 1 d .
H15 H -0.2684 0.2368 0.4420 0.050 Uiso 1 1 calc R
C19 C -0.1409(9) 0.6273(13) 0.5617(2) 0.058(2) Uani 1 1 d .
H19 H -0.1567 0.5892 0.5880 0.070 Uiso 1 1 calc R
C20 C -0.0875(8) 0.7841(12) 0.5556(2) 0.059(3) Uani 1 1 d .
H20 H -0.0616 0.8520 0.5777 0.071 Uiso 1 1 calc R
C9 C 0.4828(9) 0.8408(12) 0.3203(2) 0.077(3) Uani 1 1 d .
H9A H 0.4425 0.9423 0.3328 0.115 Uiso 1 1 calc R
H9B H 0.5921 0.8612 0.3079 0.115 Uiso 1 1 calc R
H9C H 0.4943 0.7542 0.3403 0.115 Uiso 1 1 calc R

loop_
_atom_site_aniso_label
_atom_site_aniso_U_11
_atom_site_aniso_U_22
_atom_site_aniso_U_33
_atom_site_aniso_U_23
_atom_site_aniso_U_13
_atom_site_aniso_U_12
Pd1 0.0302(2) 0.0411(3) 0.0209(2) 0.0021(2) 0.00236(19) -0.0038(2)
I2 0.0453(3) 0.0516(3) 0.0381(3) -0.0015(2) 0.0095(2) 0.0066(3)
I3 0.0553(3) 0.0415(3) 0.0388(3) 0.0070(2) 0.0014(2) 0.0048(2)
C18 0.032(4) 0.060(6) 0.028(4) 0.005(4) 0.012(3) -0.002(4)
N11 0.025(3) 0.043(3) 0.022(3) 0.006(2) 0.001(2) -0.002(3)
C4 0.037(4) 0.046(5) 0.030(4) 0.001(3) 0.017(3) -0.004(4)
C21 0.031(4) 0.062(5) 0.050(5) -0.022(4) 0.001(3) -0.004(4)
C14 0.021(3) 0.034(4) 0.027(4) 0.004(3) 0.007(3) 0.000(3)
C23 0.023(3) 0.039(4) 0.029(3) 0.004(3) 0.006(3) 0.004(3)
C17 0.047(5) 0.082(7) 0.037(4) 0.024(5) 0.009(3) -0.004(5)
C12 0.022(3) 0.038(4) 0.030(4) -0.002(3) 0.003(3) 0.002(3)
C13 0.044(4) 0.060(5) 0.033(4) -0.009(4) 0.006(3) -0.011(4)
N5 0.061(4) 0.042(4) 0.024(3) -0.002(3) 0.004(3) -0.004(3)
N8 0.048(4) 0.058(5) 0.043(4) 0.010(3) 0.012(3) 0.000(3)
C7 0.080(6) 0.067(7) 0.045(5) 0.010(4) 0.040(5) 0.007(5)
C16 0.054(5) 0.046(5) 0.062(5) 0.018(4) 0.011(4) -0.005(4)
C10 0.100(6) 0.063(6) 0.041(5) 0.003(4) -0.025(4) -0.018(6)
C22 0.031(4) 0.045(5) 0.038(4) -0.005(3) 0.009(3) -0.004(3)
C6 0.108(8) 0.047(6) 0.033(5) 0.009(4) 0.017(5) 0.015(5)
C15 0.032(4) 0.047(5) 0.046(5) 0.000(4) 0.005(3) -0.002(3)
C19 0.040(4) 0.107(8) 0.027(4) 0.003(5) 0.005(3) -0.005(5)
C20 0.025(4) 0.098(8) 0.053(5) -0.039(5) 0.005(3) 0.001(4)
C9 0.045(5) 0.114(8) 0.072(6) 0.018(6) 0.007(4) -0.030(5)

loop_
_atom_type_symbol
_atom_type_description
_atom_type_scat_dispersion_real
_atom_type_scat_dispersion_imag
_atom_type_scat_source
C C 0.0033 0.0016 'International Tables Vol C Tables 4.2.6.8 and 6.1.1.4'
H H 0.0000 0.0000 'International Tables Vol C Tables 4.2.6.8 and 6.1.1.4'
I I -0.4742 1.8119 'International Tables Vol C Tables 4.2.6.8 and 6.1.1.4'
N N 0.0061 0.0033 'International Tables Vol C Tables 4.2.6.8 and 6.1.1.4'
Pd Pd -0.9988 1.0072 'International Tables Vol C Tables 4.2.6.8 and 6.1.1.4'

loop_
_geom_angle_atom_site_label_1
_geom_angle_atom_site_label_2
_geom_angle_atom_site_label_3
_geom_angle
I2 Pd1 I3 178.15(2)
N11 Pd1 I2 89.77(14)
N11 Pd1 I3 92.05(14)
C4 Pd1 I2 87.87(19)
C4 Pd1 I3 90.3(2)
C4 Pd1 N11 177.6(2)
C17 C18 C23 118.9(7)
C19 C18 C23 118.8(7)
C19 C18 C17 122.3(7)
C12 N11 Pd1 119.5(3)
N5 C4 Pd1 127.0(5)
N8 C4 Pd1 127.4(5)
N8 C4 N5 105.3(6)
C22 C21 C20 120.0(8)
C23 C14 C12 118.9(6)
C15 C14 C23 118.9(6)
C15 C14 C12 122.2(6)
C18 C23 C14 119.3(6)
C22 C23 C18 117.8(6)
C22 C23 C14 123.0(6)
C16 C17 C18 121.4(7)
N11 C12 C14 109.8(5)
N11 C12 C13 107.8(5)
C14 C12 C13 115.1(6)
C4 N5 C10 124.2(6)
C4 N5 C6 110.2(6)
C6 N5 C10 125.6(6)
C4 N8 C7 110.6(7)
C4 N8 C9 124.7(6)
C7 N8 C9 124.6(7)
C6 C7 N8 106.2(7)
C17 C16 C15 118.9(8)
C21 C22 C23 121.0(7)
C7 C6 N5 107.6(7)
C14 C15 C16 122.5(7)
C20 C19 C18 121.5(7)
C19 C20 C21 120.9(7)

loop_
_geom_bond_atom_site_label_1
_geom_bond_atom_site_label_2
_geom_bond_distance
Pd1 I2 2.5984(8)
Pd1 I3 2.6024(8)
Pd1 N11 2.125(4)
Pd1 C4 1.968(6)
C18 C23 1.419(8)
C18 C17 1.418(10)
C18 C19 1.411(10)
N11 C12 1.493(7)
C4 N5 1.337(8)
C4 N8 1.334(8)
C21 C22 1.368(9)
C21 C20 1.392(10)
C14 C23 1.438(8)
C14 C12 1.506(8)
C14 C15 1.369(9)
C23 C22 1.413(9)
C17 C16 1.376(11)
C12 C13 1.528(8)
N5 C10 1.435(9)
N5 C6 1.375(9)
N8 C7 1.385(9)
N8 C9 1.464(9)
C7 C6 1.318(10)
C16 C15 1.404(10)
C19 C20 1.328(11)
